data_4119968
loop_
_publ_author_name
'Jessica L. Smeltz'
'Cassandra P. Lilly'
'Paul D. Boyle'
'Elon A. Ison'

_publ_section_title
;
 The Electronic Nature of Terminal Oxo Ligands in Transition-Metal
 Complexes: Ambiphilic Reactivity of Oxorhenium Species
;
_journal_name_full 'Journal of the American Chemical Society'
_journal_page_first 9433
_journal_page_last 9441
_journal_paper_doi 10.1021/ja401390v
_journal_volume 135
_journal_year 2013
_chemical_formula_sum 'C38 H16 B Cl2 F25 N3 O2 Re'
_chemical_formula_weight 1289.45
_chemical_name_systematic
; 
 ? 
;
_space_group_IT_number 14
_symmetry_cell_setting monoclinic
_symmetry_space_group_name_Hall '-P 2ybc'
_symmetry_space_group_name_H-M 'P 1 21/c 1'
_atom_sites_solution_hydrogens geom
_atom_sites_solution_primary direct
_atom_sites_solution_secondary difmap
_audit_creation_method SHELXL-97
_cell_angle_alpha 90.00
_cell_angle_beta 106.784(5)
_cell_angle_gamma 90.00
_cell_formula_units_Z 4
_cell_length_a 11.049(2)
_cell_length_b 35.508(7)
_cell_length_c 11.003(2)
_cell_measurement_reflns_used 9903
_cell_measurement_temperature 110
_cell_measurement_theta_max 28.66
_cell_measurement_theta_min 2.25
_cell_volume 4132.9(13)
_computing_cell_refinement SAINT
_computing_data_collection Apex2
_computing_data_reduction SAINT
_computing_molecular_graphics NRCVAX
_computing_publication_material cif2tables.py
_computing_structure_refinement XL
_computing_structure_solution SIR92
_diffrn_ambient_temperature 110
_diffrn_measured_fraction_theta_full 0.993
_diffrn_measured_fraction_theta_max 0.898
_diffrn_measurement_device_type 'Bruker-Nonius Kappa Axis X8 Apex2'
_diffrn_measurement_method 'omega and phi scans'
_diffrn_radiation_monochromator graphite
_diffrn_radiation_source 'fine-focus sealed tube'
_diffrn_radiation_type MoK\a
_diffrn_radiation_wavelength 0.71073
_diffrn_reflns_av_R_equivalents 0.0451
_diffrn_reflns_av_sigmaI/netI 0.0591
_diffrn_reflns_limit_h_max 14
_diffrn_reflns_limit_h_min -15
_diffrn_reflns_limit_k_max 50
_diffrn_reflns_limit_k_min -53
_diffrn_reflns_limit_l_max 16
_diffrn_reflns_limit_l_min -15
_diffrn_reflns_number 86539
_diffrn_reflns_theta_full 28.83
_diffrn_reflns_theta_max 32.92
_diffrn_reflns_theta_min 2.01
_exptl_absorpt_coefficient_mu 3.225
_exptl_absorpt_correction_T_max 0.8034
_exptl_absorpt_correction_T_min 0.4507
_exptl_absorpt_correction_type multi-scan
_exptl_absorpt_process_details SADABS
_exptl_crystal_colour yellow
_exptl_crystal_density_diffrn 2.072
_exptl_crystal_description prism
_exptl_crystal_F_000 2480
_exptl_crystal_size_max 0.29
_exptl_crystal_size_mid 0.14
_exptl_crystal_size_min 0.07
_refine_diff_density_max 2.468
_refine_diff_density_min -1.186
_refine_diff_density_rms 0.150
_refine_ls_extinction_method none
_refine_ls_goodness_of_fit_ref 1.066
_refine_ls_hydrogen_treatment constr
_refine_ls_matrix_type full
_refine_ls_number_parameters 675
_refine_ls_number_reflns 13884
_refine_ls_number_restraints 8
_refine_ls_restrained_S_all 1.066
_refine_ls_R_factor_all 0.0650
_refine_ls_R_factor_gt 0.0384
_refine_ls_shift/su_max 0.002
_refine_ls_shift/su_mean 0.000
_refine_ls_structure_factor_coef Fsqd
_refine_ls_weighting_details 'calc w=1/[\s^2^(Fo^2^)+(0.0322P)^2^+1.5799P] where P=(Fo^2^+2Fc^2^)/3'
_refine_ls_weighting_scheme calc
_refine_ls_wR_factor_gt 0.0712
_refine_ls_wR_factor_ref 0.0773
_reflns_number_gt 10220
_reflns_number_total 13884
_reflns_threshold_expression >2sigma(I)
_cod_data_source_file ja401390v_si_001_5.cif
_cod_data_source_block x12085
_cod_original_cell_volume 4132.9(15)
_cod_original_sg_symbol_H-M 'P 21/c'
_cod_database_code 4119968

loop_
_symmetry_equiv_pos_as_xyz
'x, y, z'
'-x, y+1/2, -z+1/2'
'-x, -y, -z'
'x, -y-1/2, z-1/2'

loop_
_atom_site_label
_atom_site_type_symbol
_atom_site_fract_x
_atom_site_fract_y
_atom_site_fract_z
_atom_site_U_iso_or_equiv
_atom_site_adp_type
_atom_site_occupancy
_atom_site_symmetry_multiplicity
_atom_site_calc_flag
_atom_site_refinement_flags
_atom_site_disorder_assembly
_atom_site_disorder_group
Re1 Re 0.307047(9) 0.130605(3) 0.845439(11) 0.01505(4) Uani 1 1 d . . .
O1 O 0.21896(16) 0.09662(5) 0.74223(18) 0.0163(4) Uani 1 1 d . A .
C1 C 0.3553(2) 0.17401(8) 0.7526(3) 0.0207(6) Uani 1 1 d . A .
O2 O 0.4114(2) 0.19550(7) 0.8354(3) 0.0412(7) Uani 1 1 d . . .
C2 C 0.3336(3) 0.18010(11) 0.6142(3) 0.0384(9) Uani 1 1 d . . .
H2A H 0.3692 0.2045 0.6004 0.058 Uiso 1 1 calc R A .
H2B H 0.2426 0.1799 0.5711 0.058 Uiso 1 1 calc R . .
H2C H 0.3747 0.1599 0.5798 0.058 Uiso 1 1 calc R . .
N1 N 0.4870(2) 0.11622(7) 0.8900(2) 0.0223(6) Uani 1 1 d . A .
N3 N 0.1855(2) 0.16595(7) 0.8844(2) 0.0194(5) Uani 1 1 d . A .
C3 C 0.5692(3) 0.12622(8) 0.8187(3) 0.0215(7) Uani 1 1 d . . .
C4 C 0.5578(2) 0.11061(9) 0.7006(3) 0.0228(7) Uani 1 1 d . A .
C5 C 0.6286(3) 0.12267(9) 0.6237(3) 0.0267(7) Uani 1 1 d . . .
C6 C 0.7193(3) 0.15020(11) 0.6659(3) 0.0328(8) Uani 1 1 d . A .
C7 C 0.7361(3) 0.16548(10) 0.7844(3) 0.0300(8) Uani 1 1 d . . .
C8 C 0.6629(3) 0.15401(9) 0.8592(3) 0.0264(7) Uani 1 1 d . A .
F4 F 0.47205(15) 0.08345(5) 0.65690(17) 0.0277(4) Uani 1 1 d . . .
F5 F 0.60938(18) 0.10796(6) 0.50814(19) 0.0365(5) Uani 1 1 d . A .
F6 F 0.78663(18) 0.16219(6) 0.5911(2) 0.0423(5) Uani 1 1 d . . .
F7 F 0.82463(17) 0.19251(6) 0.8263(2) 0.0446(6) Uani 1 1 d . A .
F8 F 0.67945(16) 0.17071(6) 0.97249(18) 0.0343(5) Uani 1 1 d . . .
C9 C 0.5467(3) 0.10043(10) 1.0179(3) 0.0267(7) Uani 0.871(3) 1 d PD A 1
H9A H 0.6396 0.1037 1.0418 0.032 Uiso 0.871(3) 1 calc PR A 1
H9B H 0.5274 0.0732 1.0200 0.032 Uiso 0.871(3) 1 calc PR A 1
C10 C 0.4899(3) 0.12267(11) 1.1094(4) 0.0269(9) Uani 0.871(3) 1 d PD A 1
H10A H 0.5075 0.1096 1.1920 0.032 Uiso 0.871(3) 1 calc PR A 1
H10B H 0.5268 0.1483 1.1240 0.032 Uiso 0.871(3) 1 calc PR A 1
N2 N 0.3519(2) 0.12477(7) 1.0474(2) 0.0214(6) Uani 0.871(3) 1 d PD A 1
C11 C 0.2897(3) 0.08854(10) 1.0714(3) 0.0244(8) Uani 0.871(3) 1 d P A 1
H11A H 0.3334 0.0670 1.0476 0.037 Uiso 0.871(3) 1 calc PR A 1
H11B H 0.2008 0.0884 1.0204 0.037 Uiso 0.871(3) 1 calc PR A 1
H11C H 0.2947 0.0868 1.1616 0.037 Uiso 0.871(3) 1 calc PR A 1
C12 C 0.2927(3) 0.15687(11) 1.1021(3) 0.0255(8) Uani 0.871(3) 1 d PD A 1
H12A H 0.2867 0.1503 1.1877 0.031 Uiso 0.871(3) 1 calc PR A 1
H12B H 0.3432 0.1802 1.1082 0.031 Uiso 0.871(3) 1 calc PR A 1
C13 C 0.1633(3) 0.16185(10) 1.0102(3) 0.0254(7) Uani 0.871(3) 1 d PD A 1
H13A H 0.1095 0.1396 1.0115 0.030 Uiso 0.871(3) 1 calc PR A 1
H13B H 0.1215 0.1846 1.0314 0.030 Uiso 0.871(3) 1 calc PR A 1
C9' C 0.5467(3) 0.10043(10) 1.0179(3) 0.0267(7) Uani 0.129(3) 1 d PD A 2
H9'1 H 0.6059 0.1189 1.0713 0.032 Uiso 0.129(3) 1 calc PR A 2
H9'2 H 0.5941 0.0772 1.0117 0.032 Uiso 0.129(3) 1 calc PR A 2
C10' C 0.4387(13) 0.0917(4) 1.075(2) 0.0269(9) Uani 0.129(3) 1 d PD A 2
H10C H 0.3933 0.0687 1.0358 0.032 Uiso 0.129(3) 1 calc PR A 2
H10D H 0.4721 0.0877 1.1675 0.032 Uiso 0.129(3) 1 calc PR A 2
N2' N 0.3519(2) 0.12477(7) 1.0474(2) 0.0214(6) Uani 0.129(3) 1 d PD A 2
C11' C 0.440(2) 0.1587(7) 1.108(2) 0.0244(8) Uani 0.129(3) 1 d P A 2
H11D H 0.5187 0.1573 1.0839 0.037 Uiso 0.129(3) 1 calc PR A 2
H11E H 0.4600 0.1575 1.2009 0.037 Uiso 0.129(3) 1 calc PR A 2
H11F H 0.3970 0.1825 1.0779 0.037 Uiso 0.129(3) 1 calc PR A 2
C12' C 0.2200(10) 0.1240(4) 1.060(2) 0.0255(8) Uani 0.129(3) 1 d PD A 2
H12C H 0.2218 0.1207 1.1500 0.031 Uiso 0.129(3) 1 calc PR A 2
H12D H 0.1704 0.1032 1.0095 0.031 Uiso 0.129(3) 1 calc PR A 2
C13' C 0.1633(3) 0.16185(10) 1.0102(3) 0.0254(7) Uani 0.129(3) 1 d PD A 2
H13C H 0.0717 0.1624 1.0019 0.030 Uiso 0.129(3) 1 calc PR A 2
H13D H 0.2052 0.1824 1.0678 0.030 Uiso 0.129(3) 1 calc PR A 2
C14 C 0.1289(3) 0.19765(8) 0.8149(3) 0.0216(6) Uani 1 1 d . . .
C15 C 0.0563(3) 0.19522(8) 0.6889(3) 0.0211(6) Uani 1 1 d . A .
C16 C -0.0045(3) 0.22579(9) 0.6204(3) 0.0273(7) Uani 1 1 d . . .
C17 C 0.0062(3) 0.26045(9) 0.6773(4) 0.0341(8) Uani 1 1 d . A .
C18 C 0.0800(3) 0.26493(10) 0.7998(4) 0.0366(9) Uani 1 1 d . . .
C19 C 0.1408(3) 0.23401(10) 0.8659(3) 0.0303(8) Uani 1 1 d . A .
F15 F 0.04375(15) 0.16184(5) 0.62960(17) 0.0263(4) Uani 1 1 d . . .
F16 F -0.07552(17) 0.22168(6) 0.50004(19) 0.0389(5) Uani 1 1 d . A .
F17 F -0.0552(2) 0.29026(6) 0.6118(2) 0.0493(6) Uani 1 1 d . . .
F18 F 0.0947(2) 0.29884(6) 0.8549(2) 0.0561(6) Uani 1 1 d . A .
F19 F 0.21486(19) 0.23956(6) 0.9855(2) 0.0437(5) Uani 1 1 d . . .
B1 B 0.1402(3) 0.06239(9) 0.6672(3) 0.0160(6) Uani 1 1 d . . .
C20 C 0.2473(2) 0.03225(8) 0.6530(3) 0.0162(6) Uani 1 1 d . A .
C21 C 0.3411(3) 0.02057(8) 0.7601(3) 0.0180(6) Uani 1 1 d . . .
C22 C 0.4360(3) -0.00404(8) 0.7590(3) 0.0237(7) Uani 1 1 d . A .
C23 C 0.4416(3) -0.01923(8) 0.6469(3) 0.0218(6) Uani 1 1 d . . .
C24 C 0.3502(3) -0.00947(8) 0.5369(3) 0.0199(6) Uani 1 1 d . A .
C25 C 0.2568(2) 0.01567(8) 0.5417(3) 0.0170(6) Uani 1 1 d . . .
F21 F 0.33866(16) 0.03339(5) 0.87524(16) 0.0259(4) Uani 1 1 d . A .
F22 F 0.52395(16) -0.01332(5) 0.86818(18) 0.0330(5) Uani 1 1 d . . .
F23 F 0.53292(16) -0.04391(5) 0.64350(18) 0.0311(4) Uani 1 1 d . A .
F24 F 0.35304(16) -0.02416(5) 0.42485(17) 0.0261(4) Uani 1 1 d . . .
F25 F 0.17094(15) 0.02316(5) 0.42992(15) 0.0248(4) Uani 1 1 d . A .
C26 C 0.0578(2) 0.08112(8) 0.5334(3) 0.0163(6) Uani 1 1 d . A .
C27 C 0.1188(2) 0.09853(8) 0.4532(3) 0.0204(6) Uani 1 1 d . . .
C28 C 0.0586(3) 0.11382(9) 0.3382(3) 0.0240(7) Uani 1 1 d . A .
C29 C -0.0707(3) 0.11323(9) 0.2944(3) 0.0230(7) Uani 1 1 d . . .
C30 C -0.1369(3) 0.09686(8) 0.3680(3) 0.0199(6) Uani 1 1 d . A .
C31 C -0.0731(2) 0.08146(8) 0.4838(3) 0.0177(6) Uani 1 1 d . . .
F27 F 0.24649(15) 0.09919(5) 0.48787(17) 0.0306(4) Uani 1 1 d . A .
F28 F 0.12535(18) 0.12866(5) 0.26418(19) 0.0340(5) Uani 1 1 d . . .
F29 F -0.13222(18) 0.12773(5) 0.17984(18) 0.0336(5) Uani 1 1 d . A .
F30 F -0.26375(15) 0.09486(6) 0.32447(17) 0.0318(4) Uani 1 1 d . . .
F31 F -0.14686(14) 0.06546(5) 0.54797(16) 0.0246(4) Uani 1 1 d . A .
C32 C 0.0531(2) 0.04611(8) 0.7530(3) 0.0158(6) Uani 1 1 d . A .
C33 C -0.0191(2) 0.06938(8) 0.8060(3) 0.0181(6) Uani 1 1 d . . .
C34 C -0.1021(3) 0.05726(9) 0.8693(3) 0.0215(6) Uani 1 1 d . A .
C35 C -0.1190(3) 0.01933(9) 0.8813(3) 0.0229(7) Uani 1 1 d . . .
C36 C -0.0503(3) -0.00540(8) 0.8321(3) 0.0216(6) Uani 1 1 d . A .
C37 C 0.0340(3) 0.00812(8) 0.7706(3) 0.0195(6) Uani 1 1 d . . .
F33 F -0.01365(15) 0.10736(5) 0.79084(17) 0.0255(4) Uani 1 1 d . A .
F34 F -0.16832(16) 0.08178(5) 0.91789(19) 0.0332(5) Uani 1 1 d . . .
F35 F -0.20165(16) 0.00632(6) 0.94027(18) 0.0328(5) Uani 1 1 d . A .
F36 F -0.06487(17) -0.04285(5) 0.84314(17) 0.0304(4) Uani 1 1 d . . .
F37 F 0.09521(16) -0.01862(5) 0.72409(17) 0.0260(4) Uani 1 1 d . A .
C1X C 0.6100(4) 0.26420(12) 0.8510(4) 0.0520(11) Uani 0.39(3) 1 d P B 3
H1X1 H 0.5655 0.2397 0.8376 0.062 Uiso 0.39(3) 1 calc PR B 3
H1X2 H 0.6861 0.2615 0.9247 0.062 Uiso 0.39(3) 1 calc PR B 3
Cl1X Cl 0.51114(15) 0.29808(4) 0.88613(13) 0.0886(5) Uani 0.39(3) 1 d P B 3
Cl2X Cl 0.659(2) 0.2755(6) 0.7122(12) 0.100(5) Uani 0.39(3) 1 d P B 3
C1Y C 0.6100(4) 0.26420(12) 0.8510(4) 0.0520(11) Uani 0.61(3) 1 d P B 4
H1Y1 H 0.6986 0.2694 0.9004 0.062 Uiso 0.61(3) 1 calc PR B 4
H1Y2 H 0.5868 0.2390 0.8756 0.062 Uiso 0.61(3) 1 calc PR B 4
Cl1Y Cl 0.51114(15) 0.29808(4) 0.88613(13) 0.0886(5) Uani 0.61(3) 1 d P B 4
Cl2Y Cl 0.5971(11) 0.26459(14) 0.6904(5) 0.0770(17) Uani 0.61(3) 1 d P B 4

loop_
_atom_site_aniso_label
_atom_site_aniso_U_11
_atom_site_aniso_U_22
_atom_site_aniso_U_33
_atom_site_aniso_U_23
_atom_site_aniso_U_13
_atom_site_aniso_U_12
Re1 0.01252(6) 0.01542(6) 0.01607(6) 0.00081(5) 0.00231(4) -0.00094(4)
O1 0.0133(9) 0.0170(10) 0.0167(10) 0.0013(8) 0.0013(7) -0.0009(7)
C1 0.0121(13) 0.0195(16) 0.0323(18) 0.0030(13) 0.0092(12) 0.0015(11)
O2 0.0199(11) 0.0375(15) 0.0648(19) -0.0243(13) 0.0101(11) -0.0054(10)
C2 0.0388(19) 0.043(2) 0.041(2) 0.0249(18) 0.0235(17) 0.0182(16)
N1 0.0141(11) 0.0281(14) 0.0235(14) 0.0049(12) 0.0035(10) -0.0005(10)
N3 0.0190(12) 0.0223(14) 0.0177(13) -0.0017(11) 0.0066(10) -0.0006(10)
C3 0.0110(12) 0.0269(17) 0.0258(17) 0.0061(13) 0.0043(11) 0.0002(11)
C4 0.0137(13) 0.0227(17) 0.0314(18) 0.0060(14) 0.0054(12) 0.0026(12)
C5 0.0236(16) 0.0283(18) 0.0294(19) 0.0047(14) 0.0096(14) 0.0099(13)
C6 0.0180(15) 0.040(2) 0.044(2) 0.0101(18) 0.0146(15) 0.0023(14)
C7 0.0177(14) 0.0313(19) 0.040(2) 0.0018(16) 0.0071(14) -0.0054(13)
C8 0.0176(14) 0.0298(18) 0.0297(19) 0.0021(15) 0.0037(13) -0.0001(13)
F4 0.0239(9) 0.0273(10) 0.0324(11) -0.0016(8) 0.0090(8) -0.0038(7)
F5 0.0395(11) 0.0416(13) 0.0346(12) -0.0011(10) 0.0203(9) 0.0015(9)
F6 0.0350(11) 0.0514(14) 0.0506(14) 0.0081(11) 0.0283(10) -0.0084(9)
F7 0.0290(10) 0.0519(14) 0.0546(15) -0.0023(11) 0.0147(10) -0.0204(9)
F8 0.0251(9) 0.0439(12) 0.0312(11) -0.0041(9) 0.0039(8) -0.0104(8)
C9 0.0160(14) 0.0353(19) 0.0254(17) 0.0115(15) 0.0006(12) 0.0020(13)
C10 0.0208(17) 0.036(2) 0.0218(19) 0.0019(16) 0.0032(14) -0.0012(15)
N2 0.0221(12) 0.0209(14) 0.0184(13) 0.0006(10) 0.0016(10) 0.0012(10)
C11 0.0236(17) 0.029(2) 0.0208(19) 0.0032(15) 0.0069(14) -0.0052(14)
C12 0.0283(18) 0.030(2) 0.0186(19) -0.0034(16) 0.0073(14) 0.0022(15)
C13 0.0202(14) 0.0358(19) 0.0225(17) 0.0002(14) 0.0097(12) 0.0030(13)
C9' 0.0160(14) 0.0353(19) 0.0254(17) 0.0115(15) 0.0006(12) 0.0020(13)
C10' 0.0208(17) 0.036(2) 0.0218(19) 0.0019(16) 0.0032(14) -0.0012(15)
N2' 0.0221(12) 0.0209(14) 0.0184(13) 0.0006(10) 0.0016(10) 0.0012(10)
C11' 0.0236(17) 0.029(2) 0.0208(19) 0.0032(15) 0.0069(14) -0.0052(14)
C12' 0.0283(18) 0.030(2) 0.0186(19) -0.0034(16) 0.0073(14) 0.0022(15)
C13' 0.0202(14) 0.0358(19) 0.0225(17) 0.0002(14) 0.0097(12) 0.0030(13)
C14 0.0151(13) 0.0189(16) 0.0328(18) -0.0016(13) 0.0102(12) 0.0002(11)
C15 0.0180(14) 0.0183(16) 0.0298(18) -0.0024(13) 0.0114(12) -0.0017(11)
C16 0.0218(15) 0.0270(18) 0.036(2) 0.0067(15) 0.0119(14) 0.0028(13)
C17 0.0324(18) 0.0209(18) 0.054(3) 0.0144(17) 0.0205(17) 0.0082(14)
C18 0.041(2) 0.0188(18) 0.057(3) -0.0043(17) 0.0251(19) 0.0006(15)
C19 0.0279(17) 0.0287(19) 0.034(2) -0.0061(15) 0.0078(14) -0.0046(14)
F15 0.0255(9) 0.0232(10) 0.0271(10) -0.0009(8) 0.0028(7) -0.0008(7)
F16 0.0332(10) 0.0444(13) 0.0358(12) 0.0177(10) 0.0049(9) 0.0092(9)
F17 0.0503(13) 0.0282(12) 0.0747(17) 0.0230(11) 0.0264(12) 0.0155(10)
F18 0.0740(16) 0.0186(11) 0.0793(18) -0.0105(12) 0.0278(14) 0.0002(11)
F19 0.0512(13) 0.0296(12) 0.0454(14) -0.0169(10) 0.0061(10) -0.0038(9)
B1 0.0151(14) 0.0143(16) 0.0176(17) -0.0001(13) 0.0032(12) -0.0032(12)
C20 0.0140(13) 0.0151(14) 0.0185(15) 0.0019(12) 0.0033(11) -0.0017(10)
C21 0.0193(14) 0.0170(15) 0.0168(15) -0.0004(12) 0.0037(11) -0.0008(11)
C22 0.0178(14) 0.0188(16) 0.0297(18) 0.0059(13) -0.0005(12) 0.0010(12)
C23 0.0159(13) 0.0182(15) 0.0321(18) 0.0018(13) 0.0081(12) 0.0033(11)
C24 0.0195(14) 0.0204(16) 0.0220(16) -0.0016(13) 0.0096(12) -0.0021(11)
C25 0.0148(13) 0.0163(15) 0.0181(15) 0.0004(12) 0.0017(11) -0.0008(11)
F21 0.0316(9) 0.0258(10) 0.0163(9) 0.0013(8) 0.0006(7) 0.0085(8)
F22 0.0271(9) 0.0331(11) 0.0309(11) 0.0059(9) -0.0041(8) 0.0122(8)
F23 0.0240(9) 0.0262(10) 0.0443(12) 0.0047(9) 0.0118(8) 0.0119(8)
F24 0.0290(9) 0.0258(10) 0.0274(10) -0.0041(8) 0.0144(8) -0.0001(7)
F25 0.0220(8) 0.0328(11) 0.0155(9) -0.0026(8) -0.0008(7) 0.0062(7)
C26 0.0164(13) 0.0131(14) 0.0180(15) -0.0002(11) 0.0028(11) 0.0000(10)
C27 0.0144(13) 0.0238(16) 0.0211(16) 0.0004(13) 0.0019(11) -0.0007(11)
C28 0.0268(15) 0.0220(17) 0.0253(17) 0.0046(14) 0.0111(13) -0.0018(13)
C29 0.0284(16) 0.0227(17) 0.0148(15) 0.0036(13) 0.0010(12) 0.0051(13)
C30 0.0164(13) 0.0234(16) 0.0185(15) -0.0004(13) 0.0031(11) 0.0015(11)
C31 0.0188(13) 0.0195(15) 0.0155(15) -0.0008(12) 0.0061(11) -0.0011(11)
F27 0.0150(8) 0.0440(12) 0.0324(11) 0.0115(9) 0.0060(7) -0.0041(8)
F28 0.0342(10) 0.0425(13) 0.0281(11) 0.0131(9) 0.0138(9) -0.0031(8)
F29 0.0344(10) 0.0438(13) 0.0191(10) 0.0138(9) 0.0018(8) 0.0041(9)
F30 0.0151(8) 0.0524(13) 0.0240(10) 0.0086(9) -0.0006(7) 0.0029(8)
F31 0.0142(8) 0.0371(11) 0.0221(10) 0.0077(8) 0.0045(7) -0.0025(7)
C32 0.0135(12) 0.0191(15) 0.0125(14) 0.0009(11) 0.0002(10) -0.0033(11)
C33 0.0169(13) 0.0174(15) 0.0174(15) 0.0028(12) 0.0008(11) 0.0001(11)
C34 0.0158(13) 0.0274(17) 0.0208(16) 0.0018(13) 0.0044(12) 0.0016(12)
C35 0.0161(14) 0.0352(19) 0.0170(16) 0.0072(14) 0.0042(11) -0.0042(12)
C36 0.0241(15) 0.0190(16) 0.0191(16) 0.0030(13) 0.0021(12) -0.0070(12)
C37 0.0189(14) 0.0203(16) 0.0177(15) -0.0001(12) 0.0028(11) -0.0007(11)
F33 0.0230(8) 0.0195(9) 0.0368(11) 0.0005(8) 0.0132(8) 0.0020(7)
F34 0.0278(9) 0.0388(12) 0.0394(12) 0.0031(9) 0.0196(9) 0.0075(8)
F35 0.0268(9) 0.0445(12) 0.0307(11) 0.0099(9) 0.0141(8) -0.0049(8)
F36 0.0372(10) 0.0254(10) 0.0293(11) 0.0056(8) 0.0107(8) -0.0089(8)
F37 0.0312(9) 0.0173(9) 0.0324(11) -0.0041(8) 0.0140(8) -0.0025(7)
C1X 0.046(2) 0.045(3) 0.058(3) 0.000(2) 0.004(2) -0.0057(19)
Cl1X 0.1157(12) 0.0980(11) 0.0506(8) -0.0019(7) 0.0215(8) 0.0471(9)
Cl2X 0.120(9) 0.105(7) 0.096(5) 0.035(4) 0.064(6) 0.035(7)
C1Y 0.046(2) 0.045(3) 0.058(3) 0.000(2) 0.004(2) -0.0057(19)
Cl1Y 0.1157(12) 0.0980(11) 0.0506(8) -0.0019(7) 0.0215(8) 0.0471(9)
Cl2Y 0.107(4) 0.062(2) 0.083(2) -0.0115(17) 0.060(2) -0.002(2)

loop_
_atom_type_symbol
_atom_type_description
_atom_type_scat_dispersion_real
_atom_type_scat_dispersion_imag
_atom_type_scat_source
C C 0.0033 0.0016 'International Tables Vol C Tables 4.2.6.8 and 6.1.1.4'
H H 0.0000 0.0000 'International Tables Vol C Tables 4.2.6.8 and 6.1.1.4'
B B 0.0013 0.0007 'International Tables Vol C Tables 4.2.6.8 and 6.1.1.4'
Cl Cl 0.1484 0.1585 'International Tables Vol C Tables 4.2.6.8 and 6.1.1.4'
F F 0.0171 0.0103 'International Tables Vol C Tables 4.2.6.8 and 6.1.1.4'
N N 0.0061 0.0033 'International Tables Vol C Tables 4.2.6.8 and 6.1.1.4'
O O 0.0106 0.0060 'International Tables Vol C Tables 4.2.6.8 and 6.1.1.4'
Re Re -1.0185 7.2310 'International Tables Vol C Tables 4.2.6.8 and 6.1.1.4'

loop_
_geom_angle_atom_site_label_1
_geom_angle_atom_site_label_2
_geom_angle_atom_site_label_3
_geom_angle
O1 Re1 N1 108.36(10)
O1 Re1 N3 107.10(9)
N1 Re1 N3 144.18(10)
O1 Re1 C1 112.33(11)
N1 Re1 C1 85.90(11)
N3 Re1 C1 85.39(11)
O1 Re1 N2 121.72(9)
N1 Re1 N2 78.59(10)
N3 Re1 N2 78.71(10)
C1 Re1 N2 125.94(11)
B1 O1 Re1 171.52(18)
O2 C1 C2 125.1(3)
O2 C1 Re1 104.7(2)
C2 C1 Re1 130.2(2)
C1 C2 H2A 109.5
C1 C2 H2B 109.5
H2A C2 H2B 109.5
C1 C2 H2C 109.5
H2A C2 H2C 109.5
H2B C2 H2C 109.5
C3 N1 C9 116.3(2)
C3 N1 Re1 124.24(19)
C9 N1 Re1 118.36(19)
C14 N3 C13 114.9(2)
C14 N3 Re1 128.02(19)
C13 N3 Re1 116.57(19)
C4 C3 C8 115.9(3)
C4 C3 N1 121.6(3)
C8 C3 N1 122.4(3)
F4 C4 C5 118.2(3)
F4 C4 C3 119.2(3)
C5 C4 C3 122.6(3)
F5 C5 C4 120.1(3)
F5 C5 C6 119.9(3)
C4 C5 C6 120.0(3)
F6 C6 C7 121.0(3)
F6 C6 C5 120.0(3)
C7 C6 C5 119.0(3)
F7 C7 C8 120.0(3)
F7 C7 C6 119.3(3)
C8 C7 C6 120.7(3)
F8 C8 C7 118.7(3)
F8 C8 C3 119.6(3)
C7 C8 C3 121.7(3)
N1 C9 C10 105.8(3)
N1 C9 H9A 110.6
C10 C9 H9A 110.6
N1 C9 H9B 110.6
C10 C9 H9B 110.6
H9A C9 H9B 108.7
N2 C10 C9 106.4(3)
N2 C10 H10A 110.4
C9 C10 H10A 110.4
N2 C10 H10B 110.4
C9 C10 H10B 110.4
H10A C10 H10B 108.6
C10 N2 C11 109.6(3)
C10 N2 C12 111.0(2)
C11 N2 C12 107.3(3)
C10 N2 Re1 112.4(2)
C11 N2 Re1 106.36(19)
C12 N2 Re1 109.93(19)
C13 C12 N2 104.8(3)
C13 C12 H12A 110.8
N2 C12 H12A 110.8
C13 C12 H12B 110.8
N2 C12 H12B 110.8
H12A C12 H12B 108.9
N3 C13 C12 105.0(2)
N3 C13 H13A 110.8
C12 C13 H13A 110.8
N3 C13 H13B 110.8
C12 C13 H13B 110.8
H13A C13 H13B 108.8
H10C C10' H10D 108.6
H11D C11' H11E 109.5
H11D C11' H11F 109.5
H11E C11' H11F 109.5
H12C C12' H12D 108.8
C15 C14 C19 114.7(3)
C15 C14 N3 122.2(3)
C19 C14 N3 123.1(3)
F15 C15 C16 117.6(3)
F15 C15 C14 119.3(3)
C16 C15 C14 123.0(3)
F16 C16 C17 119.9(3)
F16 C16 C15 120.6(3)
C17 C16 C15 119.5(3)
F17 C17 C18 120.0(3)
F17 C17 C16 119.8(3)
C18 C17 C16 120.2(3)
F18 C18 C17 120.7(3)
F18 C18 C19 120.1(4)
C17 C18 C19 119.2(3)
F19 C19 C18 117.6(3)
F19 C19 C14 119.1(3)
C18 C19 C14 123.3(3)
O1 B1 C26 103.7(2)
O1 B1 C20 104.4(2)
C26 B1 C20 114.3(2)
O1 B1 C32 107.2(2)
C26 B1 C32 113.4(2)
C20 B1 C32 112.7(2)
C21 C20 C25 113.2(2)
C21 C20 B1 119.9(3)
C25 C20 B1 127.0(2)
F21 C21 C22 116.5(3)
F21 C21 C20 118.8(2)
C22 C21 C20 124.7(3)
F22 C22 C23 120.0(3)
F22 C22 C21 120.3(3)
C23 C22 C21 119.7(3)
F23 C23 C22 120.9(3)
F23 C23 C24 120.3(3)
C22 C23 C24 118.8(3)
F24 C24 C25 120.1(3)
F24 C24 C23 120.1(3)
C25 C24 C23 119.8(3)
F25 C25 C24 115.6(3)
F25 C25 C20 120.6(2)
C24 C25 C20 123.8(3)
C31 C26 C27 112.6(2)
C31 C26 B1 127.1(3)
C27 C26 B1 120.3(2)
F27 C27 C28 116.4(3)
F27 C27 C26 118.9(2)
C28 C27 C26 124.6(3)
F28 C28 C27 120.7(3)
F28 C28 C29 119.3(3)
C27 C28 C29 120.0(3)
F29 C29 C30 120.2(3)
F29 C29 C28 121.0(3)
C30 C29 C28 118.7(3)
F30 C30 C29 119.5(3)
F30 C30 C31 120.7(3)
C29 C30 C31 119.8(3)
F31 C31 C30 115.2(2)
F31 C31 C26 120.6(2)
C30 C31 C26 124.2(3)
C37 C32 C33 113.0(3)
C37 C32 B1 124.2(3)
C33 C32 B1 122.5(3)
F33 C33 C34 115.6(3)
F33 C33 C32 119.1(2)
C34 C33 C32 125.2(3)
F34 C34 C35 119.6(3)
F34 C34 C33 121.3(3)
C35 C34 C33 119.1(3)
F35 C35 C36 120.1(3)
F35 C35 C34 120.9(3)
C36 C35 C34 119.0(3)
F36 C36 C35 120.1(3)
F36 C36 C37 120.0(3)
C35 C36 C37 119.9(3)
F37 C37 C36 115.0(3)
F37 C37 C32 121.2(3)
C36 C37 C32 123.7(3)
Cl1X C1X Cl2X 113.1(4)
Cl1X C1X H1X1 108.9
Cl2X C1X H1X1 108.9
Cl1X C1X H1X2 108.9
Cl2X C1X H1X2 109.0
H1X1 C1X H1X2 107.8

loop_
_geom_bond_atom_site_label_1
_geom_bond_atom_site_label_2
_geom_bond_distance
Re1 O1 1.7479(19)
Re1 N1 1.973(2)
Re1 N3 1.974(2)
Re1 C1 2.004(3)
Re1 N2 2.142(3)
O1 B1 1.581(4)
C1 O2 1.213(4)
C1 C2 1.488(5)
C2 H2A 0.9800
C2 H2B 0.9800
C2 H2C 0.9800
N1 C3 1.407(4)
N1 C9 1.481(4)
N3 C14 1.403(4)
N3 C13 1.480(4)
C3 C4 1.385(4)
C3 C8 1.406(4)
C4 F4 1.340(3)
C4 C5 1.376(4)
C5 F5 1.334(4)
C5 C6 1.381(5)
C6 F6 1.329(4)
C6 C7 1.375(5)
C7 F7 1.353(4)
C7 C8 1.372(5)
C8 F8 1.345(4)
C9 C10 1.548(5)
C9 H9A 0.9900
C9 H9B 0.9900
C10 N2 1.482(4)
C10 H10A 0.9900
C10 H10B 0.9900
N2 C11 1.517(4)
N2 C12 1.522(4)
C11 H11A 0.9800
C11 H11B 0.9800
C11 H11C 0.9800
C12 C13 1.505(4)
C12 H12A 0.9900
C12 H12B 0.9900
C13 H13A 0.9900
C13 H13B 0.9900
C10' H10C 0.9900
C10' H10D 0.9900
C11' H11D 0.9800
C11' H11E 0.9800
C11' H11F 0.9800
C12' H12C 0.9900
C12' H12D 0.9900
C14 C15 1.390(4)
C14 C19 1.398(4)
C15 F15 1.341(3)
C15 C16 1.380(4)
C16 F16 1.338(4)
C16 C17 1.370(5)
C17 F17 1.348(4)
C17 C18 1.368(5)
C18 F18 1.336(4)
C18 C19 1.380(5)
C19 F19 1.348(4)
B1 C26 1.632(4)
B1 C20 1.636(4)
B1 C32 1.637(4)
C20 C21 1.389(4)
C20 C25 1.390(4)
C21 F21 1.354(3)
C21 C22 1.368(4)
C22 F22 1.350(3)
C22 C23 1.364(4)
C23 F23 1.345(3)
C23 C24 1.377(4)
C24 F24 1.347(3)
C24 C25 1.377(4)
C25 F25 1.345(3)
C26 C31 1.391(4)
C26 C27 1.398(4)
C27 F27 1.351(3)
C27 C28 1.361(4)
C28 F28 1.353(3)
C28 C29 1.370(4)
C29 F29 1.350(3)
C29 C30 1.368(4)
C30 F30 1.346(3)
C30 C31 1.379(4)
C31 F31 1.348(3)
C32 C37 1.388(4)
C32 C33 1.388(4)
C33 F33 1.362(3)
C33 C34 1.372(4)
C34 F34 1.343(3)
C34 C35 1.371(4)
C35 F35 1.345(3)
C35 C36 1.371(4)
C36 F36 1.349(3)
C36 C37 1.386(4)
C37 F37 1.349(3)
C1X Cl1X 1.742(5)
C1X Cl2X 1.804(10)
C1X H1X1 0.9900
C1X H1X2 0.9900

loop_
_geom_torsion_atom_site_label_1
_geom_torsion_atom_site_label_2
_geom_torsion_atom_site_label_3
_geom_torsion_atom_site_label_4
_geom_torsion
N1 Re1 O1 B1 82.8(11)
N3 Re1 O1 B1 -92.1(11)
C1 Re1 O1 B1 175.9(11)
N2 Re1 O1 B1 -5.0(12)
O1 Re1 C1 O2 177.77(17)
N1 Re1 C1 O2 -74.1(2)
N3 Re1 C1 O2 71.2(2)
N2 Re1 C1 O2 -1.3(2)
O1 Re1 C1 C2 -3.6(3)
N1 Re1 C1 C2 104.6(3)
N3 Re1 C1 C2 -110.2(3)
N2 Re1 C1 C2 177.3(2)
O1 Re1 N1 C3 87.3(3)
N3 Re1 N1 C3 -101.2(3)
C1 Re1 N1 C3 -24.9(3)
N2 Re1 N1 C3 -152.8(3)
O1 Re1 N1 C9 -105.1(2)
N3 Re1 N1 C9 66.4(3)
C1 Re1 N1 C9 142.7(2)
N2 Re1 N1 C9 14.8(2)
O1 Re1 N3 C14 -85.6(2)
N1 Re1 N3 C14 102.9(3)
C1 Re1 N3 C14 26.4(2)
N2 Re1 N3 C14 154.5(2)
O1 Re1 N3 C13 103.3(2)
N1 Re1 N3 C13 -68.3(3)
C1 Re1 N3 C13 -144.8(2)
N2 Re1 N3 C13 -16.7(2)
C9 N1 C3 C4 121.8(3)
Re1 N1 C3 C4 -70.4(4)
C9 N1 C3 C8 -61.8(4)
Re1 N1 C3 C8 106.0(3)
C8 C3 C4 F4 178.8(2)
N1 C3 C4 F4 -4.6(4)
C8 C3 C4 C5 -3.4(4)
N1 C3 C4 C5 173.3(3)
F4 C4 C5 F5 1.3(4)
C3 C4 C5 F5 -176.6(3)
F4 C4 C5 C6 -179.0(3)
C3 C4 C5 C6 3.1(5)
F5 C5 C6 F6 0.5(5)
C4 C5 C6 F6 -179.2(3)
F5 C5 C6 C7 178.9(3)
C4 C5 C6 C7 -0.9(5)
F6 C6 C7 F7 -1.6(5)
C5 C6 C7 F7 -179.9(3)
F6 C6 C7 C8 177.5(3)
C5 C6 C7 C8 -0.9(5)
F7 C7 C8 F8 1.4(5)
C6 C7 C8 F8 -177.6(3)
F7 C7 C8 C3 179.5(3)
C6 C7 C8 C3 0.5(5)
C4 C3 C8 F8 179.6(3)
N1 C3 C8 F8 3.0(4)
C4 C3 C8 C7 1.6(4)
N1 C3 C8 C7 -175.0(3)
C3 N1 C9 C10 130.6(3)
Re1 N1 C9 C10 -37.9(3)
N1 C9 C10 N2 45.2(3)
C9 C10 N2 C11 82.0(3)
C9 C10 N2 C12 -159.6(3)
C9 C10 N2 Re1 -36.0(3)
O1 Re1 N2 C10 118.0(2)
N1 Re1 N2 C10 13.4(2)
N3 Re1 N2 C10 -138.7(2)
C1 Re1 N2 C10 -63.0(2)
O1 Re1 N2 C11 -1.9(2)
N1 Re1 N2 C11 -106.5(2)
N3 Re1 N2 C11 101.4(2)
C1 Re1 N2 C11 177.14(18)
O1 Re1 N2 C12 -117.8(2)
N1 Re1 N2 C12 137.6(2)
N3 Re1 N2 C12 -14.5(2)
C1 Re1 N2 C12 61.2(2)
C10 N2 C12 C13 166.0(3)
C11 N2 C12 C13 -74.3(3)
Re1 N2 C12 C13 41.0(3)
C14 N3 C13 C12 -128.0(3)
Re1 N3 C13 C12 44.3(3)
N2 C12 C13 N3 -52.6(3)
C13 N3 C14 C15 -130.5(3)
Re1 N3 C14 C15 58.2(3)
C13 N3 C14 C19 49.6(4)
Re1 N3 C14 C19 -121.7(3)
C19 C14 C15 F15 177.1(2)
N3 C14 C15 F15 -2.8(4)
C19 C14 C15 C16 -2.9(4)
N3 C14 C15 C16 177.2(3)
F15 C15 C16 F16 1.5(4)
C14 C15 C16 F16 -178.5(3)
F15 C15 C16 C17 -179.8(3)
C14 C15 C16 C17 0.2(5)
F16 C16 C17 F17 0.2(5)
C15 C16 C17 F17 -178.5(3)
F16 C16 C17 C18 -179.2(3)
C15 C16 C17 C18 2.1(5)
F17 C17 C18 F18 -1.7(5)
C16 C17 C18 F18 177.7(3)
F17 C17 C18 C19 179.2(3)
C16 C17 C18 C19 -1.5(5)
F18 C18 C19 F19 -0.5(5)
C17 C18 C19 F19 178.7(3)
F18 C18 C19 C14 179.3(3)
C17 C18 C19 C14 -1.5(5)
C15 C14 C19 F19 -176.6(3)
N3 C14 C19 F19 3.3(4)
C15 C14 C19 C18 3.6(5)
N3 C14 C19 C18 -176.5(3)
Re1 O1 B1 C26 155.9(10)
Re1 O1 B1 C20 -84.1(12)
Re1 O1 B1 C32 35.7(12)
O1 B1 C20 C21 53.4(3)
C26 B1 C20 C21 166.0(2)
C32 B1 C20 C21 -62.6(3)
O1 B1 C20 C25 -127.0(3)
C26 B1 C20 C25 -14.4(4)
C32 B1 C20 C25 116.9(3)
C25 C20 C21 F21 -177.0(2)
B1 C20 C21 F21 2.6(4)
C25 C20 C21 C22 1.4(4)
B1 C20 C21 C22 -179.1(3)
F21 C21 C22 F22 -2.5(4)
C20 C21 C22 F22 179.2(3)
F21 C21 C22 C23 177.5(3)
C20 C21 C22 C23 -0.9(5)
F22 C22 C23 F23 0.9(4)
C21 C22 C23 F23 -179.1(3)
F22 C22 C23 C24 179.6(3)
C21 C22 C23 C24 -0.4(4)
F23 C23 C24 F24 -1.1(4)
C22 C23 C24 F24 -179.7(3)
F23 C23 C24 C25 179.7(3)
C22 C23 C24 C25 1.0(4)
F24 C24 C25 F25 1.5(4)
C23 C24 C25 F25 -179.2(3)
F24 C24 C25 C20 -179.7(2)
C23 C24 C25 C20 -0.4(4)
C21 C20 C25 F25 178.1(2)
B1 C20 C25 F25 -1.5(4)
C21 C20 C25 C24 -0.7(4)
B1 C20 C25 C24 179.7(3)
O1 B1 C26 C31 -121.8(3)
C20 B1 C26 C31 125.2(3)
C32 B1 C26 C31 -5.8(4)
O1 B1 C26 C27 59.8(3)
C20 B1 C26 C27 -53.2(4)
C32 B1 C26 C27 175.7(3)
C31 C26 C27 F27 -178.0(3)
B1 C26 C27 F27 0.7(4)
C31 C26 C27 C28 -0.9(4)
B1 C26 C27 C28 177.8(3)
F27 C27 C28 F28 0.1(4)
C26 C27 C28 F28 -177.1(3)
F27 C27 C28 C29 178.0(3)
C26 C27 C28 C29 0.9(5)
F28 C28 C29 F29 -1.0(5)
C27 C28 C29 F29 -179.0(3)
F28 C28 C29 C30 177.5(3)
C27 C28 C29 C30 -0.4(5)
F29 C29 C30 F30 0.9(4)
C28 C29 C30 F30 -177.7(3)
F29 C29 C30 C31 178.7(3)
C28 C29 C30 C31 0.1(5)
F30 C30 C31 F31 -1.1(4)
C29 C30 C31 F31 -178.9(3)
F30 C30 C31 C26 177.6(3)
C29 C30 C31 C26 -0.2(5)
C27 C26 C31 F31 179.2(3)
B1 C26 C31 F31 0.7(4)
C27 C26 C31 C30 0.6(4)
B1 C26 C31 C30 -178.0(3)
O1 B1 C32 C37 -138.4(3)
C26 B1 C32 C37 107.8(3)
C20 B1 C32 C37 -24.0(4)
O1 B1 C32 C33 47.9(3)
C26 B1 C32 C33 -66.0(3)
C20 B1 C32 C33 162.3(2)
C37 C32 C33 F33 -177.2(2)
B1 C32 C33 F33 -2.8(4)
C37 C32 C33 C34 -0.3(4)
B1 C32 C33 C34 174.1(3)
F33 C33 C34 F34 -3.1(4)
C32 C33 C34 F34 179.9(3)
F33 C33 C34 C35 175.9(2)
C32 C33 C34 C35 -1.1(4)
F34 C34 C35 F35 0.4(4)
C33 C34 C35 F35 -178.5(3)
F34 C34 C35 C36 -179.6(3)
C33 C34 C35 C36 1.5(4)
F35 C35 C36 F36 -0.3(4)
C34 C35 C36 F36 179.7(2)
F35 C35 C36 C37 179.5(2)
C34 C35 C36 C37 -0.5(4)
F36 C36 C37 F37 0.8(4)
C35 C36 C37 F37 -179.0(3)
F36 C36 C37 C32 178.8(3)
C35 C36 C37 C32 -1.0(4)
C33 C32 C37 F37 179.2(2)
B1 C32 C37 F37 4.9(4)
C33 C32 C37 C36 1.4(4)
B1 C32 C37 C36 -172.9(3)
